data_7024159
loop_
_publ_author_name
'Cantalupo, Stefanie A.'
'Lum, June S.'
'Buzzeo, Marisa C.'
'Moore, Curtis'
'DiPasquale, Antonio G.'
'Rheingold, Arnold L.'
'Doerrer, Linda H.'

_publ_section_title
;
 Three-coordinate late transition metal fluorinated alkoxide complexes.
;
_journal_issue 2
_journal_name_full 'Dalton transactions (Cambridge, England : 2003)'
_journal_page_first 374
_journal_page_last 383
_journal_paper_doi 10.1039/b911758j
_journal_volume 39
_journal_year 2010
_chemical_formula_sum 'C28 H24 Co F36 K2 O10'
_chemical_formula_weight 1341.60
_chemical_name_systematic
;
?
;
_space_group_IT_number 7
_symmetry_cell_setting monoclinic
_symmetry_space_group_name_Hall 'P -2yac'
_symmetry_space_group_name_H-M 'P 1 n 1'
_atom_sites_solution_hydrogens geom
_atom_sites_solution_primary direct
_atom_sites_solution_secondary difmap
_audit_creation_method SHELXL-97
_cell_angle_alpha 90.00
_cell_angle_beta 102.4080(10)
_cell_angle_gamma 90.00
_cell_formula_units_Z 4
_cell_length_a 15.4345(8)
_cell_length_b 15.2808(8)
_cell_length_c 19.7039(10)
_cell_measurement_reflns_used 9216
_cell_measurement_temperature 150(2)
_cell_measurement_theta_max 25.29
_cell_measurement_theta_min 2.31
_cell_volume 4538.6(4)
_computing_cell_refinement 'Bruker SAINT'
_computing_data_collection 'Bruker APEX2'
_computing_data_reduction 'Bruker SAINT'
_computing_molecular_graphics 'Bruker SHELXTL'
_computing_publication_material 'Bruker SHELXTL'
_computing_structure_refinement 'SHELXL-97 (Sheldrick, 2008)'
_computing_structure_solution 'SHELXS-97 (Sheldrick, 2008)'
_diffrn_ambient_temperature 150(2)
_diffrn_measured_fraction_theta_full 0.998
_diffrn_measured_fraction_theta_max 0.997
_diffrn_measurement_device_type 'Bruker APEX-II CCD'
_diffrn_measurement_method '\f and \w scans'
_diffrn_radiation_monochromator graphite
_diffrn_radiation_source 'fine-focus sealed tube'
_diffrn_radiation_type MoK\a
_diffrn_radiation_wavelength 0.71073
_diffrn_reflns_av_R_equivalents 0.0367
_diffrn_reflns_av_sigmaI/netI 0.0322
_diffrn_reflns_limit_h_max 17
_diffrn_reflns_limit_h_min -18
_diffrn_reflns_limit_k_max 18
_diffrn_reflns_limit_k_min -18
_diffrn_reflns_limit_l_max 23
_diffrn_reflns_limit_l_min -23
_diffrn_reflns_number 68150
_diffrn_reflns_theta_full 25.00
_diffrn_reflns_theta_max 25.36
_diffrn_reflns_theta_min 1.33
_exptl_absorpt_coefficient_mu 0.760
_exptl_absorpt_correction_T_max 0.8506
_exptl_absorpt_correction_T_min 0.7358
_exptl_absorpt_correction_type multi-scan
_exptl_absorpt_process_details SADABS
_exptl_crystal_colour blue
_exptl_crystal_density_diffrn 1.963
_exptl_crystal_density_method 'not measured'
_exptl_crystal_description Prism
_exptl_crystal_F_000 2644
_exptl_crystal_size_max 0.43
_exptl_crystal_size_mid 0.27
_exptl_crystal_size_min 0.22
_refine_diff_density_max 0.642
_refine_diff_density_min -0.585
_refine_diff_density_rms 0.068
_refine_ls_abs_structure_details 'Flack H D (1983), Acta Cryst. A39, 876-881'
_refine_ls_abs_structure_Flack 0.520(12)
_refine_ls_extinction_method none
_refine_ls_goodness_of_fit_ref 1.035
_refine_ls_hydrogen_treatment constr
_refine_ls_matrix_type full
_refine_ls_number_parameters 1469
_refine_ls_number_reflns 13594
_refine_ls_number_restraints 20
_refine_ls_restrained_S_all 1.035
_refine_ls_R_factor_all 0.0471
_refine_ls_R_factor_gt 0.0393
_refine_ls_shift/su_max 0.001
_refine_ls_shift/su_mean 0.000
_refine_ls_structure_factor_coef Fsqd
_refine_ls_weighting_details 'calc w=1/[\s^2^(Fo^2^)+(0.0397P)^2^+6.4033P] where P=(Fo^2^+2Fc^2^)/3'
_refine_ls_weighting_scheme calc
_refine_ls_wR_factor_gt 0.0874
_refine_ls_wR_factor_ref 0.0921
_reflns_number_gt 12264
_reflns_number_total 13594
_reflns_threshold_expression >2sigma(I)
_cod_data_source_file b911758j.txt
_cod_data_source_block lhd168_0m_Compound2
_cod_depositor_comments
;
The following automatic conversions were performed:

'_symmetry_cell_setting' value 'Monoclinic' changed to 'monoclinic'
according to /home/saulius/struct/CIF-dictionaries/cif_core.dic
dictionary named 'cif_core.dic' version 2.4.2 from 2011-04-26.

Automatic conversion script
Id: cif_fix_values 1891 2012-01-12 08:04:46Z andrius 
;
_cod_original_sg_symbol_H-M Pn
_cod_database_code 7024159

loop_
_symmetry_equiv_pos_as_xyz
'x, y, z'
'x+1/2, -y, z+1/2'

loop_
_atom_site_label
_atom_site_type_symbol
_atom_site_fract_x
_atom_site_fract_y
_atom_site_fract_z
_atom_site_U_iso_or_equiv
_atom_site_adp_type
_atom_site_occupancy
_atom_site_symmetry_multiplicity
_atom_site_calc_flag
_atom_site_refinement_flags
C1 C 0.0169(3) 0.8445(3) 0.9759(2) 0.0232(10) Uani 1 1 d .
C2 C -0.0602(4) 0.9032(3) 0.9378(3) 0.0319(12) Uani 1 1 d .
C3 C -0.0230(4) 0.7570(3) 0.9965(3) 0.0384(13) Uani 1 1 d .
C4 C 0.0627(3) 0.8917(3) 1.0442(2) 0.0251(11) Uani 1 1 d .
C5 C 0.3141(3) 0.6981(3) 0.9762(2) 0.0227(10) Uani 1 1 d .
C6 C 0.4077(6) 0.7275(7) 0.9654(4) 0.033(2) Uani 0.60 1 d P
C7 C 0.3195(6) 0.5961(5) 0.9929(5) 0.033(2) Uani 0.60 1 d P
C8 C 0.2942(6) 0.7460(6) 1.0391(4) 0.0284(19) Uani 0.60 1 d P
C9 C 0.2173(3) 0.9580(3) 0.8231(2) 0.0192(9) Uani 1 1 d .
C10 C 0.2967(3) 0.9793(3) 0.7888(3) 0.0262(11) Uani 1 1 d .
C11 C 0.1299(3) 0.9666(3) 0.7680(3) 0.0296(11) Uani 1 1 d .
C12 C 0.2176(4) 1.0265(3) 0.8814(3) 0.0292(11) Uani 1 1 d .
C13 C 0.0557(3) 0.6653(3) 0.7679(2) 0.0211(10) Uani 1 1 d .
C14 C 0.0718(4) 0.6357(4) 0.6967(3) 0.0353(12) Uani 1 1 d .
C15 C -0.0444(3) 0.6942(3) 0.7572(3) 0.0285(11) Uani 1 1 d .
C16 C 0.0727(3) 0.5864(3) 0.8189(3) 0.0268(10) Uani 1 1 d .
C17 C 0.4359(3) 0.5279(3) 0.6849(2) 0.0238(11) Uani 1 1 d .
C18 C 0.3960(9) 0.5106(6) 0.7487(6) 0.042(3) Uani 0.60 1 d PU
C19 C 0.5276(6) 0.4805(6) 0.6928(5) 0.038(2) Uani 0.60 1 d PU
C20 C 0.3710(7) 0.4841(6) 0.6195(5) 0.041(2) Uani 0.60 1 d PU
C21 C 0.6236(4) 0.6786(3) 0.5247(3) 0.0300(11) Uani 1 1 d .
C22 C 0.6625(4) 0.7508(4) 0.4870(3) 0.0394(13) Uani 1 1 d .
C23 C 0.5897(4) 0.6049(4) 0.4723(3) 0.0392(14) Uani 1 1 d .
C24 C 0.6974(4) 0.6449(5) 0.5841(4) 0.0494(16) Uani 1 1 d .
C25 C 0.5982(3) 0.8168(3) 0.7480(2) 0.0200(10) Uani 1 1 d .
C26 C 0.5946(3) 0.9187(3) 0.7456(3) 0.0305(11) Uani 1 1 d .
C27 C 0.5344(3) 0.7852(3) 0.7945(2) 0.0263(10) Uani 1 1 d .
C28 C 0.6946(3) 0.7877(3) 0.7828(3) 0.0277(11) Uani 1 1 d .
C29 C 0.3225(3) 0.7944(3) 0.5466(2) 0.0236(10) Uani 1 1 d .
C30 C 0.3251(4) 0.7648(5) 0.4730(3) 0.0470(15) Uani 1 1 d .
C31 C 0.2921(4) 0.8934(4) 0.5437(3) 0.0401(14) Uani 1 1 d .
C32 C 0.2511(4) 0.7431(4) 0.5732(3) 0.0365(13) Uani 1 1 d .
C6B C 0.3945(10) 0.6643(12) 0.9603(8) 0.045(4) Uani 0.40 1 d P
C7B C 0.2742(9) 0.6407(9) 1.0273(7) 0.041(4) Uani 0.40 1 d P
C8B C 0.3336(10) 0.7940(9) 1.0125(7) 0.037(3) Uani 0.40 1 d P
C18B C 0.3452(16) 0.5058(10) 0.7089(10) 0.055(4) Uani 0.40 1 d PU
C19B C 0.5240(11) 0.5114(8) 0.7416(8) 0.037(3) Uani 0.40 1 d PU
C20B C 0.4370(10) 0.4664(8) 0.6229(7) 0.034(3) Uani 0.43 1 d PU
C1K C 0.8203(3) 0.4403(4) 0.7996(3) 0.0323(12) Uani 1 1 d .
H1K1 H 0.8657 0.4050 0.8310 0.039 Uiso 1 1 calc R
H1K2 H 0.8507 0.4872 0.7790 0.039 Uiso 1 1 calc R
C2K C 0.7683(4) 0.3835(3) 0.7435(3) 0.0298(11) Uani 1 1 d .
H2K1 H 0.7211 0.4183 0.7134 0.036 Uiso 1 1 calc R
H2K2 H 0.8078 0.3599 0.7144 0.036 Uiso 1 1 calc R
C3K C 0.6857(4) 0.2527(3) 0.7235(2) 0.0279(11) Uani 1 1 d .
H3K1 H 0.7293 0.2249 0.7000 0.034 Uiso 1 1 calc R
H3K2 H 0.6412 0.2838 0.6881 0.034 Uiso 1 1 calc R
C4K C 0.6410(4) 0.1842(3) 0.7588(3) 0.0311(12) Uani 1 1 d .
H4K1 H 0.6152 0.1381 0.7252 0.037 Uiso 1 1 calc R
H4K2 H 0.6845 0.1568 0.7972 0.037 Uiso 1 1 calc R
C5K C 0.5170(4) 0.1672(3) 0.8105(3) 0.0338(12) Uani 1 1 d .
H5K1 H 0.5520 0.1333 0.8498 0.041 Uiso 1 1 calc R
H5K2 H 0.4903 0.1256 0.7734 0.041 Uiso 1 1 calc R
C6K C 0.4453(4) 0.2175(3) 0.8341(3) 0.0358(13) Uani 1 1 d .
H6K1 H 0.4130 0.2550 0.7960 0.043 Uiso 1 1 calc R
H6K2 H 0.4024 0.1768 0.8481 0.043 Uiso 1 1 calc R
C7K C 0.4249(3) 0.3170(4) 0.9215(3) 0.0326(12) Uani 1 1 d .
H7K1 H 0.3831 0.2757 0.9363 0.039 Uiso 1 1 calc R
H7K2 H 0.3903 0.3574 0.8866 0.039 Uiso 1 1 calc R
C8K C 0.4737(4) 0.3676(3) 0.9826(3) 0.0324(12) Uani 1 1 d .
H8K1 H 0.4310 0.3972 1.0059 0.039 Uiso 1 1 calc R
H8K2 H 0.5105 0.3275 1.0164 0.039 Uiso 1 1 calc R
C9K C 0.5753(3) 0.4845(3) 1.0144(3) 0.0282(11) Uani 1 1 d .
H9K1 H 0.6180 0.4486 1.0477 0.034 Uiso 1 1 calc R
H9K2 H 0.5331 0.5116 1.0396 0.034 Uiso 1 1 calc R
C10K C 0.6235(4) 0.5539(3) 0.9843(3) 0.0311(12) Uani 1 1 d .
H10A H 0.5812 0.5871 0.9486 0.037 Uiso 1 1 calc R
H10B H 0.6517 0.5951 1.0212 0.037 Uiso 1 1 calc R
C11K C 0.7385(4) 0.5774(3) 0.9246(3) 0.0308(12) Uani 1 1 d .
H11A H 0.7684 0.6181 0.9613 0.037 Uiso 1 1 calc R
H11B H 0.6978 0.6117 0.8887 0.037 Uiso 1 1 calc R
C12K C 0.8062(3) 0.5321(3) 0.8928(2) 0.0262(11) Uani 1 1 d .
H12A H 0.8427 0.5758 0.8746 0.031 Uiso 1 1 calc R
H12B H 0.8459 0.4961 0.9281 0.031 Uiso 1 1 calc R
C13K C 0.0532(4) 1.0179(3) 0.4776(2) 0.0310(12) Uani 1 1 d .
H13A H 0.0899 0.9962 0.4456 0.037 Uiso 1 1 calc R
H13B H 0.0054 1.0552 0.4509 0.037 Uiso 1 1 calc R
C14K C 0.0140(4) 0.9421(3) 0.5093(3) 0.0312(12) Uani 1 1 d .
H14A H -0.0185 0.9032 0.4723 0.037 Uiso 1 1 calc R
H14B H 0.0618 0.9077 0.5392 0.037 Uiso 1 1 calc R
C15K C -0.0832(3) 0.9065(3) 0.5827(3) 0.0277(11) Uani 1 1 d .
H15A H -0.0365 0.8761 0.6169 0.033 Uiso 1 1 calc R
H15B H -0.1122 0.8633 0.5477 0.033 Uiso 1 1 calc R
C16K C -0.1497(4) 0.9457(3) 0.6183(3) 0.0313(12) Uani 1 1 d .
H16A H -0.1956 0.9774 0.5843 0.038 Uiso 1 1 calc R
H16B H -0.1792 0.8991 0.6400 0.038 Uiso 1 1 calc R
C17K C -0.1626(3) 1.0401(3) 0.7106(3) 0.0290(11) Uani 1 1 d .
H17A H -0.1906 0.9920 0.7318 0.035 Uiso 1 1 calc R
H17B H -0.2100 1.0744 0.6804 0.035 Uiso 1 1 calc R
C18K C -0.1110(4) 1.0975(3) 0.7662(3) 0.0310(12) Uani 1 1 d .
H18A H -0.1500 1.1190 0.7964 0.037 Uiso 1 1 calc R
H18B H -0.0620 1.0637 0.7953 0.037 Uiso 1 1 calc R
C19K C -0.0262(4) 1.2260(3) 0.7865(3) 0.0351(13) Uani 1 1 d .
H19A H 0.0199 1.1920 0.8185 0.042 Uiso 1 1 calc R
H19B H -0.0659 1.2525 0.8141 0.042 Uiso 1 1 calc R
C20K C 0.0168(4) 1.2967(3) 0.7527(3) 0.0351(13) Uani 1 1 d .
H20A H -0.0285 1.3280 0.7181 0.042 Uiso 1 1 calc R
H20B H 0.0461 1.3394 0.7881 0.042 Uiso 1 1 calc R
C21K C 0.1336(4) 1.3203(4) 0.6939(3) 0.0430(14) Uani 1 1 d .
H21A H 0.1642 1.3586 0.7322 0.052 Uiso 1 1 calc R
H21B H 0.0959 1.3573 0.6581 0.052 Uiso 1 1 calc R
C22K C 0.1998(4) 1.2722(4) 0.6633(3) 0.0403(14) Uani 1 1 d .
H22A H 0.2414 1.3141 0.6489 0.048 Uiso 1 1 calc R
H22B H 0.2345 1.2319 0.6982 0.048 Uiso 1 1 calc R
C23K C 0.2133(4) 1.1786(4) 0.5707(3) 0.0397(14) Uani 1 1 d .
H23A H 0.2484 1.1352 0.6025 0.048 Uiso 1 1 calc R
H23B H 0.2547 1.2202 0.5557 0.048 Uiso 1 1 calc R
C24K C 0.1577(4) 1.1332(4) 0.5086(3) 0.0356(13) Uani 1 1 d .
H24A H 0.1178 1.1758 0.4795 0.043 Uiso 1 1 calc R
H24B H 0.1963 1.1066 0.4801 0.043 Uiso 1 1 calc R
Co1 Co 0.15157(4) 0.78947(4) 0.88242(3) 0.01695(13) Uani 1 1 d .
Co2 Co 0.49436(4) 0.70130(3) 0.62699(3) 0.01683(13) Uani 1 1 d .
F1 F -0.0861(3) 0.8811(2) 0.87143(16) 0.0566(10) Uani 1 1 d .
F2 F -0.0349(2) 0.98761(18) 0.93932(16) 0.0386(7) Uani 1 1 d .
F3 F -0.1317(2) 0.9009(2) 0.96553(19) 0.0437(8) Uani 1 1 d .
F4 F -0.0867(2) 0.7269(2) 0.94541(18) 0.0506(9) Uani 1 1 d .
F5 F 0.0389(3) 0.6963(2) 1.0106(2) 0.0675(12) Uani 1 1 d .
F6 F -0.0584(3) 0.7657(2) 1.05211(18) 0.0562(10) Uani 1 1 d .
F7 F 0.1132(2) 0.8364(2) 1.08813(17) 0.0461(8) Uani 1 1 d .
F8 F 0.11631(18) 0.95569(18) 1.03217(15) 0.0322(7) Uani 1 1 d .
F9 F 0.0056(2) 0.92846(18) 1.07856(14) 0.0336(7) Uani 1 1 d .
F10 F 0.4062(3) 0.8212(3) 0.9740(2) 0.0867(17) Uani 1 1 d .
F11 F 0.4193(2) 0.7011(3) 0.90433(16) 0.0506(9) Uani 1 1 d .
F12 F 0.4740(2) 0.6862(3) 1.01313(17) 0.0536(9) Uani 1 1 d .
F13 F 0.3666(3) 0.5617(3) 0.9470(2) 0.0849(17) Uani 1 1 d .
F14 F 0.3600(3) 0.5880(3) 1.0641(3) 0.114(2) Uani 1 1 d .
F15 F 0.2379(2) 0.5683(2) 0.99133(19) 0.0552(10) Uani 1 1 d .
F16 F 0.3689(3) 0.7630(3) 1.08864(19) 0.0827(16) Uani 1 1 d .
F17 F 0.2274(3) 0.6990(3) 1.06259(17) 0.0622(11) Uani 1 1 d .
F18 F 0.2675(2) 0.8327(2) 1.01811(18) 0.0511(9) Uani 1 1 d .
F19 F 0.37063(19) 0.99459(19) 0.83657(17) 0.0372(7) Uani 1 1 d .
F20 F 0.3141(2) 0.91192(18) 0.75029(16) 0.0363(7) Uani 1 1 d .
F21 F 0.2843(2) 1.05015(18) 0.74703(16) 0.0382(7) Uani 1 1 d .
F22 F 0.06323(19) 0.93036(18) 0.78982(17) 0.0366(7) Uani 1 1 d .
F23 F 0.1078(2) 1.05047(19) 0.75178(19) 0.0478(9) Uani 1 1 d .
F24 F 0.1363(2) 0.9268(2) 0.70875(16) 0.0454(8) Uani 1 1 d .
F25 F 0.2346(2) 1.10845(18) 0.86320(17) 0.0408(8) Uani 1 1 d .
F26 F 0.2771(3) 1.0075(2) 0.93813(15) 0.0471(9) Uani 1 1 d .
F27 F 0.1385(2) 1.0290(2) 0.89908(18) 0.0468(9) Uani 1 1 d .
F28 F 0.1573(2) 0.6259(2) 0.69828(17) 0.0457(8) Uani 1 1 d .
F29 F 0.0426(3) 0.6958(3) 0.64805(15) 0.0571(10) Uani 1 1 d .
F30 F 0.0341(3) 0.5590(3) 0.67446(19) 0.0634(11) Uani 1 1 d .
F31 F -0.0994(2) 0.6382(2) 0.71892(18) 0.0486(9) Uani 1 1 d .
F32 F -0.0564(2) 0.7717(2) 0.7270(2) 0.0491(9) Uani 1 1 d .
F33 F -0.0679(2) 0.7004(2) 0.81768(16) 0.0420(8) Uani 1 1 d .
F34 F 0.0120(2) 0.52307(19) 0.80448(19) 0.0457(9) Uani 1 1 d .
F35 F 0.1517(2) 0.55095(18) 0.81948(16) 0.0373(7) Uani 1 1 d .
F36 F 0.0742(2) 0.61254(19) 0.88331(14) 0.0361(7) Uani 1 1 d .
F37 F 0.3367(3) 0.5678(2) 0.7561(2) 0.0635(11) Uani 1 1 d .
F38 F 0.4831(6) 0.5289(3) 0.80608(19) 0.140(3) Uani 1 1 d .
F39 F 0.3649(3) 0.4311(2) 0.75246(19) 0.0557(10) Uani 1 1 d .
F40 F 0.5359(3) 0.4126(3) 0.7335(3) 0.0919(17) Uani 1 1 d .
F41 F 0.5901(2) 0.5404(3) 0.7304(2) 0.0727(13) Uani 1 1 d .
F42 F 0.5386(4) 0.4653(2) 0.6247(3) 0.0849(16) Uani 1 1 d .
F43 F 0.2855(3) 0.5002(3) 0.6372(4) 0.137(3) Uani 1 1 d .
F44 F 0.3940(4) 0.3920(2) 0.6261(2) 0.0791(15) Uani 1 1 d .
F45 F 0.3840(3) 0.5084(3) 0.56346(19) 0.0735(13) Uani 1 1 d .
F46 F 0.6820(3) 0.8235(3) 0.5233(2) 0.0700(12) Uani 1 1 d .
F47 F 0.7393(4) 0.7298(3) 0.4707(3) 0.105(2) Uani 1 1 d .
F48 F 0.6097(4) 0.7765(4) 0.4315(3) 0.121(3) Uani 1 1 d .
F49 F 0.5698(4) 0.5348(3) 0.5051(3) 0.103(2) Uani 1 1 d .
F50 F 0.6489(3) 0.5778(2) 0.43665(17) 0.0525(10) Uani 1 1 d .
F51 F 0.5200(2) 0.6297(3) 0.4262(2) 0.0710(13) Uani 1 1 d .
F52 F 0.7411(3) 0.7149(4) 0.6228(3) 0.0401(12) Uani 0.75 1 d P
F53 F 0.6629(3) 0.6062(3) 0.6345(2) 0.0519(12) Uani 0.75 1 d P
F54 F 0.7581(4) 0.5977(4) 0.5685(3) 0.0468(14) Uani 0.75 1 d P
F55 F 0.6306(2) 0.94942(18) 0.69458(16) 0.0372(7) Uani 1 1 d .
F56 F 0.6371(2) 0.9583(2) 0.80395(17) 0.0491(9) Uani 1 1 d .
F57 F 0.5105(2) 0.94643(19) 0.73143(19) 0.0457(8) Uani 1 1 d .
F58 F 0.45142(18) 0.78312(18) 0.75794(15) 0.0317(6) Uani 1 1 d .
F59 F 0.5362(2) 0.8357(2) 0.84957(15) 0.0448(8) Uani 1 1 d .
F60 F 0.55419(19) 0.70360(18) 0.81695(14) 0.0322(6) Uani 1 1 d .
F61 F 0.75370(18) 0.8322(2) 0.75552(15) 0.0363(7) Uani 1 1 d .
F62 F 0.7060(2) 0.70369(17) 0.77279(15) 0.0314(7) Uani 1 1 d .
F63 F 0.7143(2) 0.8020(2) 0.85200(14) 0.0397(7) Uani 1 1 d .
F64 F 0.3744(3) 0.8210(3) 0.44458(19) 0.0704(12) Uani 1 1 d .
F65 F 0.3625(3) 0.6854(3) 0.4752(2) 0.0644(12) Uani 1 1 d .
F66 F 0.2459(3) 0.7606(3) 0.42973(19) 0.0759(14) Uani 1 1 d .
F67 F 0.3607(2) 0.9453(2) 0.5419(2) 0.0646(12) Uani 1 1 d .
F68 F 0.2290(2) 0.9121(2) 0.4873(2) 0.0589(10) Uani 1 1 d .
F69 F 0.2618(2) 0.9168(2) 0.5984(2) 0.0562(10) Uani 1 1 d .
F70 F 0.1676(2) 0.7666(2) 0.5438(2) 0.0517(9) Uani 1 1 d .
F71 F 0.2602(3) 0.7513(3) 0.64185(18) 0.0597(10) Uani 1 1 d .
F72 F 0.2558(2) 0.6579(2) 0.5614(2) 0.0633(12) Uani 1 1 d .
F52B F 0.7125(14) 0.6728(14) 0.6337(10) 0.062(5) Uani 0.25 1 d P
F53B F 0.6752(9) 0.5506(9) 0.5909(5) 0.041(3) Uani 0.25 1 d P
F54B F 0.7739(13) 0.6273(16) 0.5432(10) 0.059(6) Uani 0.25 1 d P
K1 K 0.28503(7) 0.73438(6) 0.78470(5) 0.0232(2) Uani 1 1 d .
K2 K 0.53417(7) 0.88759(7) 0.56445(6) 0.0302(2) Uani 1 1 d .
K3 K 0.62932(8) 0.37287(7) 0.86859(6) 0.0329(3) Uani 1 1 d .
K4 K 0.01283(7) 1.12158(7) 0.62973(5) 0.0276(2) Uani 1 1 d .
O1 O 0.0748(3) 0.8329(3) 0.9364(2) 0.0506(11) Uani 1 1 d .
O2 O 0.2522(2) 0.70991(19) 0.91691(15) 0.0199(7) Uani 1 1 d .
O3 O 0.2283(2) 0.87627(19) 0.84886(16) 0.0194(7) Uani 1 1 d .
O4 O 0.1109(2) 0.73173(19) 0.79152(15) 0.0201(6) Uani 1 1 d .
O5 O 0.4376(2) 0.6137(2) 0.67087(18) 0.0320(8) Uani 1 1 d .
O6 O 0.5544(2) 0.7118(2) 0.54847(17) 0.0298(8) Uani 1 1 d .
O7 O 0.5759(2) 0.7856(2) 0.68302(15) 0.0245(7) Uani 1 1 d .
O8 O 0.4008(2) 0.7897(2) 0.58997(18) 0.0269(8) Uani 1 1 d .
O1K O 0.7603(2) 0.4776(2) 0.83742(16) 0.0253(7) Uani 1 1 d .
O2K O 0.7296(2) 0.3130(2) 0.77487(16) 0.0263(7) Uani 1 1 d .
O3K O 0.5729(2) 0.2267(2) 0.78523(17) 0.0277(8) Uani 1 1 d .
O4K O 0.4875(2) 0.2702(2) 0.89206(18) 0.0295(8) Uani 1 1 d .
O5K O 0.5287(2) 0.4309(2) 0.95964(16) 0.0259(7) Uani 1 1 d .
O6K O 0.6894(2) 0.5142(2) 0.95367(17) 0.0251(7) Uani 1 1 d .
O7K O 0.1069(2) 1.0672(2) 0.53299(17) 0.0304(8) Uani 1 1 d .
O8K O -0.0446(2) 0.9753(2) 0.54944(16) 0.0250(7) Uani 1 1 d .
O9K O -0.1043(2) 1.0052(2) 0.67068(17) 0.0257(7) Uani 1 1 d .
O10K O -0.0757(2) 1.1695(2) 0.73544(16) 0.0265(7) Uani 1 1 d .
O11K O 0.0804(2) 1.2577(2) 0.71977(18) 0.0324(8) Uani 1 1 d .
O12K O 0.1543(2) 1.2240(2) 0.60478(19) 0.0324(8) Uani 1 1 d .

loop_
_atom_site_aniso_label
_atom_site_aniso_U_11
_atom_site_aniso_U_22
_atom_site_aniso_U_33
_atom_site_aniso_U_23
_atom_site_aniso_U_13
_atom_site_aniso_U_12
C1 0.023(2) 0.025(2) 0.025(2) -0.0061(19) 0.012(2) -0.0019(19)
C2 0.031(3) 0.037(3) 0.026(3) -0.006(2) 0.004(2) -0.006(2)
C3 0.044(3) 0.031(3) 0.045(3) -0.007(2) 0.020(3) -0.007(3)
C4 0.029(3) 0.022(2) 0.025(2) 0.0017(19) 0.009(2) 0.000(2)
C5 0.022(3) 0.023(2) 0.021(2) 0.0016(18) 0.001(2) -0.0050(19)
C6 0.023(5) 0.044(6) 0.028(5) 0.002(4) 0.002(4) -0.004(4)
C7 0.037(5) 0.019(4) 0.038(5) -0.001(4) -0.004(4) -0.001(4)
C8 0.026(4) 0.032(5) 0.020(4) -0.004(3) -0.011(4) -0.003(4)
C9 0.021(2) 0.018(2) 0.021(2) 0.0016(17) 0.0074(19) -0.0028(17)
C10 0.025(3) 0.024(2) 0.030(3) 0.001(2) 0.007(2) -0.001(2)
C11 0.022(3) 0.028(3) 0.035(3) 0.005(2) -0.002(2) -0.002(2)
C12 0.032(3) 0.023(2) 0.035(3) -0.004(2) 0.013(2) -0.002(2)
C13 0.019(2) 0.024(2) 0.021(2) 0.0028(18) 0.0056(19) 0.0002(18)
C14 0.033(3) 0.047(3) 0.027(3) -0.016(2) 0.009(2) -0.016(2)
C15 0.022(3) 0.033(3) 0.029(3) 0.001(2) 0.003(2) -0.003(2)
C16 0.022(3) 0.023(2) 0.035(3) -0.003(2) 0.007(2) -0.0029(19)
C17 0.026(3) 0.019(2) 0.024(2) 0.0018(18) 0.001(2) 0.0008(19)
C18 0.084(9) 0.013(4) 0.043(6) 0.007(4) 0.043(6) 0.008(5)
C19 0.028(4) 0.040(5) 0.043(5) 0.009(4) 0.002(4) 0.004(4)
C20 0.041(5) 0.041(5) 0.041(5) -0.003(4) 0.007(5) -0.009(4)
C21 0.027(3) 0.034(3) 0.032(3) 0.001(2) 0.014(2) 0.008(2)
C22 0.041(3) 0.041(3) 0.040(3) -0.006(3) 0.016(3) -0.004(3)
C23 0.039(3) 0.037(3) 0.044(3) -0.007(3) 0.016(3) 0.002(3)
C24 0.037(4) 0.058(4) 0.052(4) 0.013(3) 0.007(3) 0.009(3)
C25 0.022(2) 0.020(2) 0.017(2) -0.0023(17) 0.0013(19) 0.0002(18)
C26 0.030(3) 0.025(2) 0.036(3) -0.004(2) 0.005(2) -0.003(2)
C27 0.026(3) 0.030(3) 0.023(2) -0.0040(19) 0.007(2) -0.002(2)
C28 0.025(3) 0.032(3) 0.027(3) 0.001(2) 0.006(2) -0.004(2)
C29 0.021(2) 0.025(2) 0.023(2) 0.0055(18) 0.000(2) -0.0005(19)
C30 0.032(3) 0.074(4) 0.034(3) -0.009(3) 0.005(3) 0.004(3)
C31 0.027(3) 0.041(3) 0.049(4) 0.011(3) 0.002(3) 0.003(2)
C32 0.024(3) 0.043(3) 0.040(3) 0.003(2) 0.000(2) 0.002(2)
C6B 0.035(9) 0.060(11) 0.039(8) 0.015(8) 0.004(7) 0.008(8)
C7B 0.033(8) 0.046(8) 0.034(7) 0.006(6) -0.014(7) -0.011(7)
C8B 0.035(8) 0.038(8) 0.033(7) 0.002(6) -0.006(7) 0.013(7)
C18B 0.110(12) 0.014(5) 0.055(9) 0.003(7) 0.049(8) 0.012(8)
C19B 0.046(7) 0.017(6) 0.039(7) 0.014(5) -0.015(6) -0.002(5)
C20B 0.039(6) 0.030(6) 0.032(6) -0.006(5) 0.003(6) -0.002(5)
C1K 0.024(3) 0.044(3) 0.032(3) 0.000(2) 0.011(2) -0.007(2)
C2K 0.029(3) 0.040(3) 0.024(2) -0.005(2) 0.014(2) -0.007(2)
C3K 0.033(3) 0.031(3) 0.021(2) -0.008(2) 0.010(2) 0.000(2)
C4K 0.041(3) 0.022(2) 0.032(3) -0.005(2) 0.011(2) 0.004(2)
C5K 0.039(3) 0.022(2) 0.043(3) 0.003(2) 0.015(3) -0.007(2)
C6K 0.032(3) 0.033(3) 0.042(3) 0.000(2) 0.010(3) -0.015(2)
C7K 0.020(3) 0.041(3) 0.040(3) 0.008(2) 0.015(2) 0.003(2)
C8K 0.030(3) 0.042(3) 0.030(3) 0.009(2) 0.019(2) 0.010(2)
C9K 0.025(3) 0.037(3) 0.023(2) 0.002(2) 0.006(2) 0.009(2)
C10K 0.038(3) 0.030(3) 0.024(2) -0.005(2) 0.003(2) 0.011(2)
C11K 0.040(3) 0.024(2) 0.027(3) -0.0010(19) 0.005(2) -0.004(2)
C12K 0.026(3) 0.028(2) 0.024(2) -0.0032(19) 0.005(2) -0.008(2)
C13K 0.032(3) 0.043(3) 0.019(2) -0.003(2) 0.007(2) 0.008(2)
C14K 0.037(3) 0.032(3) 0.027(3) -0.006(2) 0.011(2) 0.005(2)
C15K 0.030(3) 0.021(2) 0.031(3) -0.0019(19) 0.006(2) -0.005(2)
C16K 0.028(3) 0.032(3) 0.034(3) 0.002(2) 0.007(2) -0.008(2)
C17K 0.025(3) 0.030(3) 0.036(3) -0.001(2) 0.015(2) -0.002(2)
C18K 0.030(3) 0.041(3) 0.025(3) 0.000(2) 0.013(2) -0.004(2)
C19K 0.040(3) 0.040(3) 0.024(3) -0.009(2) 0.006(2) 0.003(2)
C20K 0.039(3) 0.024(3) 0.042(3) -0.010(2) 0.007(3) 0.001(2)
C21K 0.046(4) 0.034(3) 0.050(4) -0.002(3) 0.011(3) -0.013(3)
C22K 0.032(3) 0.037(3) 0.048(3) 0.000(3) 0.001(3) -0.015(2)
C23K 0.027(3) 0.048(3) 0.047(3) 0.006(3) 0.015(3) -0.008(2)
C24K 0.028(3) 0.049(3) 0.032(3) 0.006(2) 0.009(2) -0.001(2)
Co1 0.0171(3) 0.0175(3) 0.0167(3) -0.0012(2) 0.0049(2) -0.0009(2)
Co2 0.0173(3) 0.0151(3) 0.0167(3) -0.0005(2) 0.0006(2) 0.0005(2)
F1 0.072(3) 0.058(2) 0.0310(17) -0.0059(15) -0.0079(18) -0.0148(19)
F2 0.0416(18) 0.0277(15) 0.0415(17) 0.0073(13) -0.0019(15) -0.0008(13)
F3 0.0212(16) 0.0446(18) 0.065(2) -0.0074(16) 0.0095(16) -0.0002(13)
F4 0.057(2) 0.0390(17) 0.057(2) -0.0178(15) 0.0159(18) -0.0277(16)
F5 0.075(3) 0.0226(16) 0.105(3) 0.0007(18) 0.019(2) 0.0076(17)
F6 0.083(3) 0.0431(19) 0.053(2) 0.0028(16) 0.038(2) -0.0197(18)
F7 0.053(2) 0.0355(17) 0.0436(18) 0.0099(14) -0.0041(16) 0.0100(15)
F8 0.0241(15) 0.0327(15) 0.0383(16) -0.0027(12) 0.0033(13) -0.0041(12)
F9 0.0439(19) 0.0321(15) 0.0271(15) -0.0062(12) 0.0128(14) 0.0002(13)
F10 0.086(3) 0.080(3) 0.077(3) 0.034(2) -0.023(3) -0.064(3)
F11 0.0305(17) 0.091(3) 0.0339(17) 0.0053(17) 0.0144(14) 0.0101(17)
F12 0.0261(17) 0.093(3) 0.0373(18) 0.0000(17) -0.0036(15) 0.0211(17)
F13 0.117(4) 0.077(3) 0.049(2) -0.013(2) -0.009(2) 0.070(3)
F14 0.101(4) 0.117(4) 0.088(3) 0.081(3) -0.062(3) -0.056(3)
F15 0.058(2) 0.0418(19) 0.058(2) 0.0177(16) -0.0049(19) -0.0237(17)
F16 0.047(2) 0.144(4) 0.044(2) -0.053(2) -0.020(2) 0.020(3)
F17 0.052(2) 0.108(3) 0.0333(18) 0.0189(19) 0.0247(17) 0.028(2)
F18 0.054(2) 0.0465(19) 0.051(2) -0.0288(16) 0.0080(17) 0.0054(17)
F19 0.0229(16) 0.0340(15) 0.0540(19) 0.0007(14) 0.0064(14) -0.0091(12)
F20 0.0454(19) 0.0296(15) 0.0429(18) -0.0025(13) 0.0291(15) 0.0017(13)
F21 0.0465(19) 0.0277(15) 0.0447(18) 0.0127(13) 0.0193(15) 0.0000(13)
F22 0.0190(15) 0.0310(15) 0.058(2) 0.0085(14) 0.0033(14) -0.0016(12)
F23 0.0299(17) 0.0322(16) 0.071(2) 0.0227(16) -0.0124(16) 0.0017(13)
F24 0.047(2) 0.057(2) 0.0264(15) 0.0001(14) -0.0044(15) -0.0153(16)
F25 0.053(2) 0.0173(14) 0.057(2) -0.0055(13) 0.0227(17) -0.0043(13)
F26 0.070(2) 0.0413(18) 0.0240(16) -0.0111(13) -0.0040(16) -0.0052(16)
F27 0.062(2) 0.0304(16) 0.061(2) -0.0090(14) 0.0424(19) -0.0046(15)
F28 0.046(2) 0.055(2) 0.0432(19) -0.0197(15) 0.0259(16) -0.0071(16)
F29 0.066(3) 0.086(3) 0.0181(15) 0.0043(16) 0.0046(16) -0.009(2)
F30 0.070(3) 0.069(2) 0.060(2) -0.046(2) 0.033(2) -0.042(2)
F31 0.0255(17) 0.048(2) 0.063(2) -0.0075(16) -0.0116(16) -0.0092(14)
F32 0.0363(19) 0.0394(18) 0.070(2) 0.0241(17) 0.0073(17) 0.0088(15)
F33 0.0250(16) 0.062(2) 0.0416(18) -0.0074(15) 0.0120(14) 0.0086(14)
F34 0.0378(19) 0.0274(15) 0.064(2) 0.0102(15) -0.0059(17) -0.0121(13)
F35 0.0298(16) 0.0347(16) 0.0463(18) 0.0015(13) 0.0062(14) 0.0094(13)
F36 0.0392(18) 0.0430(17) 0.0272(15) 0.0086(12) 0.0099(13) 0.0000(14)
F37 0.084(3) 0.0307(17) 0.097(3) -0.0046(18) 0.065(3) 0.0031(18)
F38 0.305(9) 0.074(3) 0.0182(19) -0.0062(18) -0.015(3) 0.056(4)
F39 0.092(3) 0.0270(16) 0.066(2) 0.0075(15) 0.056(2) -0.0045(17)
F40 0.090(3) 0.067(3) 0.122(4) 0.064(3) 0.028(3) 0.049(3)
F41 0.027(2) 0.091(3) 0.087(3) -0.019(2) -0.015(2) 0.000(2)
F42 0.135(4) 0.039(2) 0.114(4) 0.007(2) 0.102(3) 0.015(2)
F43 0.032(2) 0.050(3) 0.301(9) -0.005(4) -0.028(4) -0.0087(19)
F44 0.128(4) 0.039(2) 0.090(3) -0.036(2) 0.065(3) -0.047(2)
F45 0.080(3) 0.099(3) 0.0290(19) -0.006(2) -0.014(2) -0.006(3)
F46 0.080(3) 0.064(2) 0.072(3) -0.015(2) 0.030(2) -0.037(2)
F47 0.122(4) 0.062(3) 0.171(5) 0.007(3) 0.122(4) 0.004(3)
F48 0.102(4) 0.144(5) 0.093(4) 0.089(4) -0.034(3) -0.059(4)
F49 0.197(6) 0.046(2) 0.095(3) -0.031(2) 0.095(4) -0.060(3)
F50 0.061(2) 0.062(2) 0.0375(18) -0.0101(16) 0.0186(17) 0.0255(19)
F51 0.036(2) 0.097(3) 0.071(3) -0.050(2) -0.008(2) 0.010(2)
F52 0.033(3) 0.049(3) 0.036(3) -0.007(2) 0.002(2) 0.000(2)
F53 0.056(3) 0.056(3) 0.042(3) 0.012(2) 0.006(2) 0.006(2)
F54 0.034(3) 0.056(4) 0.048(4) -0.015(3) 0.004(3) 0.018(3)
F55 0.0371(18) 0.0288(15) 0.0443(18) 0.0076(13) 0.0055(15) -0.0072(13)
F56 0.061(2) 0.0353(17) 0.0473(19) -0.0185(14) 0.0028(17) -0.0132(15)
F57 0.0354(18) 0.0281(16) 0.073(2) 0.0018(15) 0.0106(17) 0.0101(13)
F58 0.0175(14) 0.0435(16) 0.0366(16) -0.0003(13) 0.0112(12) -0.0022(12)
F59 0.051(2) 0.059(2) 0.0302(15) -0.0187(15) 0.0209(15) -0.0099(16)
F60 0.0309(16) 0.0392(16) 0.0284(14) 0.0096(12) 0.0105(12) -0.0015(13)
F61 0.0203(15) 0.0474(18) 0.0409(17) 0.0078(14) 0.0056(13) -0.0072(13)
F62 0.0286(16) 0.0318(15) 0.0330(16) 0.0036(12) 0.0049(13) 0.0070(12)
F63 0.0343(17) 0.0587(19) 0.0204(14) -0.0015(13) -0.0067(13) -0.0031(14)
F64 0.066(3) 0.113(3) 0.040(2) 0.013(2) 0.030(2) 0.006(3)
F65 0.044(2) 0.075(3) 0.073(3) -0.044(2) 0.011(2) 0.0039(19)
F66 0.049(2) 0.136(4) 0.0332(19) -0.027(2) -0.0134(18) 0.006(2)
F67 0.039(2) 0.0320(18) 0.122(4) 0.028(2) 0.016(2) -0.0019(15)
F68 0.040(2) 0.065(2) 0.068(2) 0.0339(19) 0.0030(18) 0.0212(17)
F69 0.051(2) 0.047(2) 0.071(2) -0.0137(17) 0.0130(19) 0.0172(16)
F70 0.0189(16) 0.058(2) 0.077(3) 0.0136(18) 0.0066(16) 0.0016(14)
F71 0.060(2) 0.084(3) 0.0388(19) 0.0202(18) 0.0197(18) -0.006(2)
F72 0.041(2) 0.0258(17) 0.120(4) 0.0015(19) 0.010(2) -0.0131(15)
F52B 0.066(13) 0.077(15) 0.038(10) -0.016(10) 0.003(9) -0.012(10)
F53B 0.049(8) 0.058(8) 0.019(6) 0.010(5) 0.013(5) 0.045(7)
F54B 0.034(9) 0.106(17) 0.046(11) 0.003(10) 0.032(8) 0.005(9)
K1 0.0238(5) 0.0231(5) 0.0242(5) -0.0033(4) 0.0087(4) -0.0015(4)
K2 0.0305(6) 0.0246(5) 0.0358(6) 0.0048(4) 0.0075(5) -0.0019(4)
K3 0.0313(6) 0.0355(6) 0.0369(6) -0.0125(5) 0.0188(5) -0.0112(5)
K4 0.0324(6) 0.0278(5) 0.0248(5) -0.0037(4) 0.0110(5) -0.0068(4)
O1 0.046(3) 0.059(3) 0.059(3) -0.023(2) 0.038(2) -0.008(2)
O2 0.0213(17) 0.0204(16) 0.0167(15) 0.0013(12) 0.0010(13) 0.0020(12)
O3 0.0156(16) 0.0188(15) 0.0230(16) 0.0014(12) 0.0022(13) -0.0003(12)
O4 0.0185(16) 0.0207(15) 0.0208(15) -0.0024(12) 0.0032(13) -0.0059(12)
O5 0.040(2) 0.0162(16) 0.042(2) 0.0084(14) 0.0150(17) -0.0021(14)
O6 0.0303(19) 0.0332(18) 0.0271(17) -0.0054(14) 0.0089(15) 0.0020(15)
O7 0.0285(18) 0.0276(16) 0.0180(15) -0.0008(13) 0.0063(14) -0.0078(14)
O8 0.0241(19) 0.0245(17) 0.0301(19) 0.0016(13) 0.0017(16) 0.0013(14)
O1K 0.0254(18) 0.0298(17) 0.0209(16) -0.0013(13) 0.0054(14) -0.0026(14)
O2K 0.0294(19) 0.0309(17) 0.0209(16) -0.0017(13) 0.0102(15) -0.0014(14)
O3K 0.035(2) 0.0177(15) 0.0312(19) 0.0023(13) 0.0080(16) -0.0007(14)
O4K 0.0265(19) 0.0316(18) 0.0318(19) 0.0032(15) 0.0091(16) -0.0028(15)
O5K 0.0252(18) 0.0335(18) 0.0206(16) 0.0033(13) 0.0087(14) 0.0049(14)
O6K 0.0272(19) 0.0254(17) 0.0239(17) -0.0015(13) 0.0080(15) 0.0011(14)
O7K 0.030(2) 0.0382(19) 0.0245(17) 0.0035(15) 0.0083(15) 0.0007(16)
O8K 0.0268(18) 0.0244(17) 0.0231(17) -0.0007(13) 0.0036(15) 0.0050(14)
O9K 0.0211(18) 0.0282(17) 0.0279(18) -0.0037(14) 0.0051(14) -0.0031(14)
O10K 0.033(2) 0.0267(17) 0.0190(15) -0.0020(13) 0.0036(14) 0.0011(14)
O11K 0.034(2) 0.0297(18) 0.0325(19) -0.0026(15) 0.0035(16) -0.0077(15)
O12K 0.0239(19) 0.0345(19) 0.037(2) 0.0049(16) 0.0034(16) -0.0032(15)

loop_
_atom_type_symbol
_atom_type_description
_atom_type_scat_dispersion_real
_atom_type_scat_dispersion_imag
_atom_type_scat_source
C C 0.0033 0.0016 'International Tables Vol C Tables 4.2.6.8 and 6.1.1.4'
H H 0.0000 0.0000 'International Tables Vol C Tables 4.2.6.8 and 6.1.1.4'
O O 0.0106 0.0060 'International Tables Vol C Tables 4.2.6.8 and 6.1.1.4'
F F 0.0171 0.0103 'International Tables Vol C Tables 4.2.6.8 and 6.1.1.4'
K K 0.2009 0.2494 'International Tables Vol C Tables 4.2.6.8 and 6.1.1.4'
Co Co 0.3494 0.9721 'International Tables Vol C Tables 4.2.6.8 and 6.1.1.4'

loop_
_geom_angle_atom_site_label_1
_geom_angle_atom_site_label_2
_geom_angle_atom_site_label_3
_geom_angle
_geom_angle_site_symmetry_1
_geom_angle_site_symmetry_3
O1 C1 C2 109.9(4) . .
O1 C1 C4 109.5(4) . .
C2 C1 C4 108.0(4) . .
O1 C1 C3 113.2(4) . .
C2 C1 C3 108.5(4) . .
C4 C1 C3 107.6(4) . .
F1 C2 F3 107.2(4) . .
F1 C2 F2 106.9(4) . .
F3 C2 F2 106.1(4) . .
F1 C2 C1 111.5(4) . .
F3 C2 C1 113.8(4) . .
F2 C2 C1 110.8(4) . .
F5 C3 F4 107.5(4) . .
F5 C3 F6 107.7(5) . .
F4 C3 F6 106.9(5) . .
F5 C3 C1 110.4(5) . .
F4 C3 C1 111.6(5) . .
F6 C3 C1 112.5(4) . .
F7 C4 F8 106.3(4) . .
F7 C4 F9 107.0(4) . .
F8 C4 F9 106.4(4) . .
F7 C4 C1 111.2(4) . .
F8 C4 C1 111.7(4) . .
F9 C4 C1 113.9(4) . .
F7 C4 K2 128.1(3) . 2_475
F8 C4 K2 53.2(2) . 2_475
F9 C4 K2 54.3(2) . 2_475
C1 C4 K2 120.7(3) . 2_475
O2 C5 C6B 110.0(7) . .
O2 C5 C8 114.2(5) . .
C6B C5 C8 132.9(8) . .
O2 C5 C7B 109.2(6) . .
C6B C5 C7B 114.6(9) . .
C8 C5 C7B 64.4(7) . .
O2 C5 C6 110.2(5) . .
C6B C5 C6 38.0(7) . .
C8 C5 C6 108.9(6) . .
C7B C5 C6 138.7(7) . .
O2 C5 C7 107.8(4) . .
C6B C5 C7 71.6(8) . .
C8 C5 C7 108.2(6) . .
C7B C5 C7 47.6(7) . .
C6 C5 C7 107.4(6) . .
O2 C5 C8B 106.8(5) . .
C6B C5 C8B 109.4(10) . .
C8 C5 C8B 42.5(6) . .
C7B C5 C8B 106.5(8) . .
C6 C5 C8B 73.4(7) . .
C7 C5 C8B 142.5(6) . .
C6B C6 F11 71.0(11) . .
C6B C6 F12 74.3(11) . .
F11 C6 F12 104.8(7) . .
C6B C6 F10 167.0(13) . .
F11 C6 F10 114.8(7) . .
F12 C6 F10 113.6(7) . .
C6B C6 C5 63.9(11) . .
F11 C6 C5 110.2(6) . .
F12 C6 C5 110.2(7) . .
F10 C6 C5 103.3(6) . .
C6B C6 C8B 116.0(13) . .
F11 C6 C8B 144.9(7) . .
F12 C6 C8B 110.2(7) . .
F10 C6 C8B 52.3(6) . .
C5 C6 C8B 54.8(6) . .
C7B C7 F15 63.6(8) . .
C7B C7 F13 168.7(10) . .
F15 C7 F13 119.7(7) . .
C7B C7 F14 72.3(8) . .
F15 C7 F14 102.3(7) . .
F13 C7 F14 115.7(7) . .
C7B C7 C5 64.8(8) . .
F15 C7 C5 107.6(6) . .
F13 C7 C5 104.3(7) . .
F14 C7 C5 106.5(6) . .
C7B C7 C6B 110.7(10) . .
F15 C7 C6B 150.5(8) . .
F13 C7 C6B 60.7(8) . .
F14 C7 C6B 103.0(7) . .
C5 C7 C6B 50.2(6) . .
C8B C8 F16 76.0(8) . .
C8B C8 F17 165.6(10) . .
F16 C8 F17 115.2(6) . .
C8B C8 F18 54.6(8) . .
F16 C8 F18 100.3(6) . .
F17 C8 F18 112.4(7) . .
C8B C8 C5 73.6(9) . .
F16 C8 C5 112.7(7) . .
F17 C8 C5 108.1(6) . .
F18 C8 C5 107.9(6) . .
C8B C8 C7B 131.4(12) . .
F16 C8 C7B 113.0(7) . .
F17 C8 C7B 54.7(7) . .
F18 C8 C7B 146.7(7) . .
C5 C8 C7B 58.7(7) . .
O3 C9 C11 111.4(4) . .
O3 C9 C12 111.5(4) . .
C11 C9 C12 109.0(4) . .
O3 C9 C10 108.1(4) . .
C11 C9 C10 109.1(4) . .
C12 C9 C10 107.6(4) . .
F19 C10 F20 106.8(4) . .
F19 C10 F21 106.1(4) . .
F20 C10 F21 106.9(4) . .
F19 C10 C9 111.4(4) . .
F20 C10 C9 111.0(4) . .
F21 C10 C9 114.3(4) . .
F22 C11 F24 107.6(4) . .
F22 C11 F23 107.5(4) . .
F24 C11 F23 106.7(4) . .
F22 C11 C9 111.1(4) . .
F24 C11 C9 110.9(4) . .
F23 C11 C9 112.8(4) . .
F26 C12 F27 107.1(4) . .
F26 C12 F25 107.0(4) . .
F27 C12 F25 106.6(4) . .
F26 C12 C9 111.6(4) . .
F27 C12 C9 110.7(4) . .
F25 C12 C9 113.6(4) . .
O4 C13 C14 108.8(4) . .
O4 C13 C16 110.8(4) . .
C14 C13 C16 108.8(4) . .
O4 C13 C15 111.4(4) . .
C14 C13 C15 107.7(4) . .
C16 C13 C15 109.2(4) . .
F28 C14 F29 106.0(5) . .
F28 C14 F30 105.7(5) . .
F29 C14 F30 108.1(4) . .
F28 C14 C13 111.5(4) . .
F29 C14 C13 110.8(4) . .
F30 C14 C13 114.2(4) . .
F32 C15 F31 108.2(4) . .
F32 C15 F33 107.6(4) . .
F31 C15 F33 107.1(4) . .
F32 C15 C13 110.5(4) . .
F31 C15 C13 112.7(4) . .
F33 C15 C13 110.5(4) . .
F36 C16 F35 106.7(4) . .
F36 C16 F34 106.8(4) . .
F35 C16 F34 107.8(4) . .
F36 C16 C13 110.5(4) . .
F35 C16 C13 110.4(4) . .
F34 C16 C13 114.2(4) . .
O5 C17 C18 111.5(5) . .
O5 C17 C20B 115.3(6) . .
C18 C17 C20B 128.1(7) . .
O5 C17 C19 114.5(5) . .
C18 C17 C19 110.5(6) . .
C20B C17 C19 68.5(7) . .
O5 C17 C19B 104.4(6) . .
C18 C17 C19B 80.2(8) . .
C20B C17 C19B 107.9(8) . .
C19 C17 C19B 40.2(7) . .
O5 C17 C20 106.3(5) . .
C18 C17 C20 107.2(7) . .
C20B C17 C20 38.7(6) . .
C19 C17 C20 106.4(6) . .
C19B C17 C20 142.7(7) . .
O5 C17 C18B 108.9(6) . .
C18 C17 C18B 36.5(7) . .
C20B C17 C18B 105.3(9) . .
C19 C17 C18B 134.3(8) . .
C19B C17 C18B 115.4(10) . .
C20 C17 C18B 73.4(9) . .
C18B C18 F37 71.3(13) . .
C18B C18 F39 74.8(13) . .
F37 C18 F39 109.9(9) . .
C18B C18 C17 75.7(13) . .
F37 C18 C17 113.1(7) . .
F39 C18 C17 114.9(7) . .
C18B C18 F38 171.6(15) . .
F37 C18 F38 108.1(7) . .
F39 C18 F38 112.8(8) . .
C17 C18 F38 97.3(7) . .
C18B C18 C19B 124.9(15) . .
F37 C18 C19B 137.0(8) . .
F39 C18 C19B 112.8(7) . .
C17 C18 C19B 51.0(5) . .
F38 C18 C19B 49.7(6) . .
C19B C19 F40 79.5(9) . .
C19B C19 F42 163.3(11) . .
F40 C19 F42 116.1(8) . .
C19B C19 F41 54.1(10) . .
F40 C19 F41 103.1(7) . .
F42 C19 F41 113.4(7) . .
C19B C19 C17 70.7(10) . .
F40 C19 C17 113.4(7) . .
F42 C19 C17 105.8(6) . .
F41 C19 C17 104.6(6) . .
C19B C19 C20B 124.5(12) . .
F40 C19 C20B 110.0(8) . .
F42 C19 C20B 57.9(6) . .
F41 C19 C20B 145.9(8) . .
C17 C19 C20B 55.1(6) . .
C20B C20 F45 77.8(11) . .
C20B C20 F44 61.7(9) . .
F45 C20 F44 107.0(8) . .
C20B C20 F43 162.2(13) . .
F45 C20 F43 119.9(9) . .
F44 C20 F43 111.0(7) . .
C20B C20 C17 67.8(9) . .
F45 C20 C17 113.9(7) . .
F44 C20 C17 103.6(7) . .
F43 C20 C17 100.3(7) . .
C20B C20 C18B 112.3(13) . .
F45 C20 C18B 152.3(9) . .
F44 C20 C18B 100.4(7) . .
F43 C20 C18B 51.2(8) . .
C17 C20 C18B 53.5(8) . .
O6 C21 C22 108.7(4) . .
O6 C21 C24 111.9(5) . .
C22 C21 C24 107.9(5) . .
O6 C21 C23 109.0(4) . .
C22 C21 C23 108.4(4) . .
C24 C21 C23 110.8(5) . .
F48 C22 F46 103.5(5) . .
F48 C22 F47 107.7(6) . .
F46 C22 F47 102.8(5) . .
F48 C22 C21 113.2(5) . .
F46 C22 C21 114.4(5) . .
F47 C22 C21 114.1(5) . .
F48 C22 K2 82.6(4) . .
F46 C22 K2 48.5(3) . .
F47 C22 K2 151.3(4) . .
C21 C22 K2 84.2(3) . .
F51 C23 F49 109.4(6) . .
F51 C23 F50 106.2(5) . .
F49 C23 F50 105.2(5) . .
F51 C23 C21 111.4(5) . .
F49 C23 C21 110.2(5) . .
F50 C23 C21 114.1(5) . .
F52B C24 F54 115.5(13) . .
F52B C24 F53 62.5(13) . .
F54 C24 F53 110.8(6) . .
F52B C24 F52 36.4(12) . .
F54 C24 F52 105.8(6) . .
F53 C24 F52 98.9(6) . .
F52B C24 F53B 108.6(14) . .
F54 C24 F53B 70.7(7) . .
F53 C24 F53B 51.8(5) . .
F52 C24 F53B 141.4(7) . .
F52B C24 C21 123.8(13) . .
F54 C24 C21 118.0(6) . .
F53 C24 C21 111.0(5) . .
F52 C24 C21 110.5(5) . .
F53B C24 C21 104.1(6) . .
F52B C24 F54B 120.2(15) . .
F54 C24 F54B 27.7(8) . .
F53 C24 F54B 138.4(10) . .
F52 C24 F54B 94.7(10) . .
F53B C24 F54B 95.3(11) . .
C21 C24 F54B 100.4(9) . .
O7 C25 C26 109.1(4) . .
O7 C25 C27 112.7(4) . .
C26 C25 C27 107.7(4) . .
O7 C25 C28 110.1(4) . .
C26 C25 C28 108.8(4) . .
C27 C25 C28 108.4(4) . .
F55 C26 F57 105.8(4) . .
F55 C26 F56 106.3(4) . .
F57 C26 F56 108.1(4) . .
F55 C26 C25 110.9(4) . .
F57 C26 C25 110.5(4) . .
F56 C26 C25 114.7(4) . .
F55 C26 K2 49.2(2) . .
F57 C26 K2 78.3(3) . .
F56 C26 K2 154.8(3) . .
C25 C26 K2 84.0(3) . .
F59 C27 F58 107.8(4) . .
F59 C27 F60 108.0(4) . .
F58 C27 F60 106.4(4) . .
F59 C27 C25 113.3(4) . .
F58 C27 C25 110.3(4) . .
F60 C27 C25 110.8(4) . .
F62 C28 F61 108.0(4) . .
F62 C28 F63 107.5(4) . .
F61 C28 F63 107.4(4) . .
F62 C28 C25 111.0(4) . .
F61 C28 C25 110.2(4) . .
F63 C28 C25 112.6(4) . .
O8 C29 C30 113.0(4) . .
O8 C29 C32 112.0(4) . .
C30 C29 C32 109.9(4) . .
O8 C29 C31 107.3(4) . .
C30 C29 C31 108.5(4) . .
C32 C29 C31 105.8(4) . .
O8 C29 K2 42.0(2) . .
C30 C29 K2 90.1(3) . .
C32 C29 K2 153.4(3) . .
C31 C29 K2 83.0(3) . .
F66 C30 F65 107.9(5) . .
F66 C30 F64 106.7(5) . .
F65 C30 F64 108.2(5) . .
F66 C30 C29 114.4(5) . .
F65 C30 C29 109.6(5) . .
F64 C30 C29 109.7(5) . .
F69 C31 F67 106.5(5) . .
F69 C31 F68 107.3(5) . .
F67 C31 F68 106.9(5) . .
F69 C31 C29 112.8(5) . .
F67 C31 C29 109.9(5) . .
F68 C31 C29 113.0(5) . .
F72 C32 F71 105.7(5) . .
F72 C32 F70 105.6(4) . .
F71 C32 F70 107.2(5) . .
F72 C32 C29 111.8(5) . .
F71 C32 C29 111.8(4) . .
F70 C32 C29 114.2(4) . .
C6 C6B F11 65.9(11) . .
C6 C6B C5 78.1(12) . .
F11 C6B C5 115.5(11) . .
C6 C6B F12 65.3(11) . .
F11 C6B F12 98.2(11) . .
C5 C6B F12 113.1(12) . .
C6 C6B F13 175.6(15) . .
F11 C6B F13 112.1(11) . .
C5 C6B F13 99.8(11) . .
F12 C6B F13 119.0(10) . .
C6 C6B C7 132.2(15) . .
F11 C6B C7 148.4(12) . .
C5 C6B C7 58.2(7) . .
F12 C6B C7 112.8(9) . .
F13 C6B C7 47.6(6) . .
C7 C7B F15 60.0(8) . .
C7 C7B F17 173.6(13) . .
F15 C7B F17 124.5(11) . .
C7 C7B C5 67.6(9) . .
F15 C7B C5 107.2(10) . .
F17 C7B C5 106.1(9) . .
C7 C7B F14 58.0(8) . .
F15 C7B F14 92.0(9) . .
F17 C7B F14 123.9(9) . .
C5 C7B F14 100.0(9) . .
C7 C7B C8 119.5(12) . .
F15 C7B C8 155.3(10) . .
F17 C7B C8 54.4(7) . .
C5 C7B C8 56.8(6) . .
F14 C7B C8 108.6(8) . .
C8 C8B F18 74.4(11) . .
C8 C8B F10 155.5(13) . .
F18 C8B F10 129.3(11) . .
C8 C8B F16 58.3(7) . .
F18 C8B F16 100.9(11) . .
F10 C8B F16 114.6(9) . .
C8 C8B C5 63.9(8) . .
F18 C8B C5 113.7(11) . .
F10 C8B C5 96.4(8) . .
F16 C8B C5 98.2(8) . .
C8 C8B C6 108.2(11) . .
F18 C8B C6 155.8(10) . .
F10 C8B C6 47.9(6) . .
F16 C8B C6 100.5(7) . .
C5 C8B C6 51.9(5) . .
C8 C8B K4 111.1(8) . 2_575
F18 C8B K4 109.1(8) . 2_575
F10 C8B K4 70.4(5) . 2_575
F16 C8B K4 53.4(5) . 2_575
C5 C8B K4 132.5(6) . 2_575
C6 C8B K4 92.7(6) . 2_575
C18 C18B F37 65.1(13) . .
C18 C18B F39 63.2(12) . .
F37 C18B F39 100.8(12) . .
C18 C18B F43 165(2) . .
F37 C18B F43 123.4(15) . .
F39 C18B F43 121.8(13) . .
C18 C18B C17 67.9(15) . .
F37 C18B C17 105.9(14) . .
F39 C18B C17 105.1(14) . .
F43 C18B C17 97.5(10) . .
C18 C18B C20 117.2(18) . .
F37 C18B C20 145.3(11) . .
F39 C18B C20 110.9(9) . .
F43 C18B C20 48.5(7) . .
C17 C18B C20 53.1(6) . .
C19 C19B F41 77.6(14) . .
C19 C19B F40 56.5(8) . .
F41 C19B F40 102.9(12) . .
C19 C19B F38 154.8(15) . .
F41 C19B F38 127.5(12) . .
F40 C19B F38 109.4(9) . .
C19 C19B C17 69.1(9) . .
F41 C19B C17 117.1(10) . .
F40 C19B C17 100.8(8) . .
F38 C19B C17 96.3(10) . .
C19 C19B C18 107.3(11) . .
F41 C19B C18 157.0(10) . .
F40 C19B C18 98.2(8) . .
F38 C19B C18 50.8(7) . .
C17 C19B C18 48.9(6) . .
C19 C19B K3 105.9(9) . .
F41 C19B K3 94.4(7) . .
F40 C19B K3 54.3(4) . .
F38 C19B K3 73.8(5) . .
C17 C19B K3 144.9(7) . .
C18 C19B K3 105.4(6) . .
C20 C20B F44 74.5(11) . .
C20 C20B F45 56.7(9) . .
F44 C20B F45 102.7(9) . .
C20 C20B C17 73.5(10) . .
F44 C20B C17 113.2(10) . .
F45 C20B C17 105.8(8) . .
C20 C20B F42 165.3(13) . .
F44 C20B F42 120.1(10) . .
F45 C20B F42 114.8(10) . .
C17 C20B F42 99.8(8) . .
C20 C20B C19 128.5(13) . .
F44 C20B C19 113.0(9) . .
F45 C20B C19 144.0(9) . .
C17 C20B C19 56.4(6) . .
F42 C20B C19 49.8(6) . .
O1K C1K C2K 108.3(4) . .
O2K C2K C1K 108.9(4) . .
O2K C3K C4K 108.4(4) . .
O3K C4K C3K 107.5(4) . .
O3K C5K C6K 109.0(4) . .
O4K C6K C5K 107.2(4) . .
O4K C7K C8K 108.7(4) . .
O5K C8K C7K 109.1(4) . .
O5K C9K C10K 108.8(4) . .
O6K C10K C9K 109.2(4) . .
O6K C11K C12K 109.6(4) . .
O1K C12K C11K 108.2(4) . .
O7K C13K C14K 107.8(4) . .
O8K C14K C13K 108.6(4) . .
O8K C15K C16K 108.5(4) . .
O9K C16K C15K 108.2(4) . .
O9K C17K C18K 109.0(4) . .
O10K C18K C17K 109.6(4) . .
O10K C19K C20K 110.3(4) . .
O11K C20K C19K 108.5(4) . .
O11K C21K C22K 108.2(5) . .
O12K C22K C21K 108.8(5) . .
O12K C23K C24K 107.3(4) . .
O7K C24K C23K 108.2(4) . .
O1 Co1 O4 123.79(16) . .
O1 Co1 O2 124.69(17) . .
O4 Co1 O2 96.32(13) . .
O1 Co1 O3 116.59(16) . .
O4 Co1 O3 95.30(13) . .
O2 Co1 O3 92.54(13) . .
O1 Co1 K1 174.35(14) . .
O4 Co1 K1 57.31(9) . .
O2 Co1 K1 59.18(10) . .
O3 Co1 K1 58.05(9) . .
O5 Co2 O7 120.44(14) . .
O5 Co2 O6 138.72(15) . .
O7 Co2 O6 92.04(14) . .
O5 Co2 O8 105.94(15) . .
O7 Co2 O8 94.99(13) . .
O6 Co2 O8 94.76(15) . .
O5 Co2 K2 160.17(12) . .
O7 Co2 K2 58.86(9) . .
O6 Co2 K2 57.78(10) . .
O8 Co2 K2 56.17(11) . .
C2 F2 K2 130.7(3) . 2_475
C4 F8 K2 104.7(3) . 2_475
C4 F9 K2 103.3(3) . 2_475
C6 F10 C8B 79.7(6) . .
C6 F10 K4 110.9(4) . 2_575
C8B F10 K4 83.3(5) . 2_575
C6 F11 C6B 43.2(8) . .
C6 F11 K1 119.1(4) . .
C6B F11 K1 117.7(7) . .
C6 F12 C6B 40.4(7) . .
C7 F13 C6B 71.8(7) . .
C7 F14 C7B 49.7(7) . .
C7 F15 C7B 56.3(8) . .
C8 F16 C8B 45.7(7) . .
C8 F16 K4 144.8(5) . 2_575
C8B F16 K4 100.2(6) . 2_575
C8 F17 C7B 71.0(7) . .
C8B F18 C8 51.0(8) . .
C10 F20 K1 122.3(3) . .
C11 F23 K4 130.0(3) . .
C14 F28 K1 120.5(3) . .
C18 F37 C18B 43.6(9) . .
C18 F37 K1 152.5(6) . .
C18B F37 K1 149.4(9) . .
C19B F38 C18 79.5(7) . .
C19B F38 K3 79.5(5) . .
C18 F38 K3 122.7(4) . .
C18 F39 C18B 42.0(9) . .
C19 F40 C19B 44.0(7) . .
C19 F40 K3 136.0(6) . .
C19B F40 K3 99.4(6) . .
C19B F41 C19 48.3(8) . .
C19 F42 C20B 72.2(6) . .
C20 F43 C18B 80.3(9) . .
C20B F44 C20 43.8(7) . .
C20 F45 C20B 45.5(7) . .
C22 F46 K2 110.5(4) . .
F52B F52 C24 48.0(14) . .
F53B F53 F52B 110.6(12) . .
F53B F53 C24 69.7(8) . .
F52B F53 C24 46.6(9) . .
F54B F54 C24 100(2) . .
F54B F54 F53B 147(2) . .
C24 F54 F53B 61.1(6) . .
C26 F55 K2 110.0(3) . .
C27 F58 K1 135.5(3) . .
C30 F64 K2 108.1(3) . .
C30 F66 K3 136.2(4) . 2_464
C31 F67 K2 123.7(3) . .
C32 F71 K1 169.2(4) . .
F52 F52B C24 96(2) . .
F52 F52B F53 166(2) . .
C24 F52B F53 70.9(13) . .
F53 F53B C24 58.6(7) . .
F53 F53B F54 97.5(10) . .
C24 F53B F54 48.1(6) . .
F54 F54B C24 51.8(15) . .
O4 K1 O3 64.72(9) . .
O4 K1 F37 109.17(11) . .
O3 K1 F37 163.01(11) . .
O4 K1 F71 97.43(11) . .
O3 K1 F71 113.96(11) . .
F37 K1 F71 82.03(13) . .
O4 K1 O2 64.62(9) . .
O3 K1 O2 62.30(9) . .
F37 K1 O2 100.71(11) . .
F71 K1 O2 161.85(11) . .
O4 K1 F11 120.71(10) . .
O3 K1 F11 90.40(10) . .
F37 K1 F11 79.20(13) . .
F71 K1 F11 141.22(11) . .
O2 K1 F11 56.25(10) . .
O4 K1 F58 163.52(9) . .
O3 K1 F58 105.65(9) . .
F37 K1 F58 83.74(10) . .
F71 K1 F58 73.67(10) . .
O2 K1 F58 124.37(9) . .
F11 K1 F58 70.79(9) . .
O4 K1 F28 57.03(9) . .
O3 K1 F28 119.16(10) . .
F37 K1 F28 62.24(12) . .
F71 K1 F28 61.28(11) . .
O2 K1 F28 103.87(10) . .
F11 K1 F28 133.10(11) . .
F58 K1 F28 125.57(9) . .
O4 K1 F20 103.50(9) . .
O3 K1 F20 56.02(9) . .
F37 K1 F20 139.48(11) . .
F71 K1 F20 70.40(11) . .
O2 K1 F20 114.80(9) . .
F11 K1 F20 104.11(11) . .
F58 K1 F20 60.68(9) . .
F28 K1 F20 122.40(10) . .
O4 K1 Co1 37.66(6) . .
O3 K1 Co1 37.82(7) . .
F37 K1 Co1 127.82(8) . .
F71 K1 Co1 128.09(9) . .
O2 K1 Co1 37.53(7) . .
F11 K1 Co1 89.82(7) . .
F58 K1 Co1 139.95(7) . .
F28 K1 Co1 93.45(7) . .
F20 K1 Co1 92.70(7) . .
O8 K2 O6 65.39(11) . .
O8 K2 F46 125.05(11) . .
O6 K2 F46 59.66(11) . .
O8 K2 F67 56.70(10) . .
O6 K2 F67 115.23(11) . .
F46 K2 F67 154.12(14) . .
O8 K2 O7 64.89(10) . .
O6 K2 O7 62.06(10) . .
F46 K2 O7 89.49(12) . .
F67 K2 O7 110.94(12) . .
O8 K2 F55 106.94(10) . .
O6 K2 F55 112.42(10) . .
F46 K2 F55 94.45(11) . .
F67 K2 F55 109.96(12) . .
O7 K2 F55 56.12(8) . .
O8 K2 F8 155.44(10) . 2_574
O6 K2 F8 137.31(11) . 2_574
F46 K2 F8 78.28(10) . 2_574
F67 K2 F8 99.11(9) . 2_574
O7 K2 F8 128.98(9) . 2_574
F55 K2 F8 75.48(8) . 2_574
O8 K2 F9 112.87(10) . 2_574
O6 K2 F9 177.70(11) . 2_574
F46 K2 F9 122.03(11) . 2_574
F67 K2 F9 62.54(10) . 2_574
O7 K2 F9 118.89(9) . 2_574
F55 K2 F9 69.37(8) . 2_574
F8 K2 F9 44.10(9) 2_574 2_574
O8 K2 F2 110.11(10) . 2_574
O6 K2 F2 122.59(9) . 2_574
F46 K2 F2 98.55(12) . 2_574
F67 K2 F2 61.47(11) . 2_574
O7 K2 F2 171.95(10) . 2_574
F55 K2 F2 122.35(8) . 2_574
F8 K2 F2 53.24(8) 2_574 2_574
F9 K2 F2 56.19(8) 2_574 2_574
O8 K2 F64 57.19(10) . .
O6 K2 F64 71.95(11) . .
F46 K2 F64 103.03(12) . .
F67 K2 F64 54.19(12) . .
O7 K2 F64 116.59(11) . .
F55 K2 F64 161.25(11) . .
F8 K2 F64 114.42(10) 2_574 .
F9 K2 F64 105.88(11) 2_574 .
F2 K2 F64 62.05(10) 2_574 .
O8 K2 Co2 38.30(7) . .
O6 K2 Co2 37.68(8) . .
F46 K2 Co2 92.09(9) . .
F67 K2 Co2 94.93(8) . .
O7 K2 Co2 37.44(6) . .
F55 K2 Co2 93.14(6) . .
F8 K2 Co2 164.28(7) 2_574 .
F9 K2 Co2 141.72(7) 2_574 .
F2 K2 Co2 141.62(7) 2_574 .
F64 K2 Co2 79.65(8) . .
O8 K2 C4 133.86(12) . 2_574
O6 K2 C4 158.71(12) . 2_574
F46 K2 C4 100.35(12) . 2_574
F67 K2 C4 79.15(11) . 2_574
O7 K2 C4 129.71(11) . 2_574
F55 K2 C4 73.91(10) . 2_574
F8 K2 C4 22.08(10) 2_574 2_574
F9 K2 C4 22.39(10) 2_574 2_574
F2 K2 C4 48.56(9) 2_574 2_574
F64 K2 C4 108.94(12) . 2_574
Co2 K2 C4 162.58(9) . 2_574
O1K K3 O5K 120.12(11) . .
O1K K3 O6K 60.94(10) . .
O5K K3 O6K 61.18(10) . .
O1K K3 O3K 119.00(11) . .
O5K K3 O3K 119.36(11) . .
O6K K3 O3K 178.14(11) . .
O1K K3 O2K 60.44(10) . .
O5K K3 O2K 179.25(11) . .
O6K K3 O2K 119.50(11) . .
O3K K3 O2K 59.97(10) . .
O1K K3 F40 85.11(13) . .
O5K K3 F40 107.50(13) . .
O6K K3 F40 116.23(13) . .
O3K K3 F40 65.47(12) . .
O2K K3 F40 71.96(13) . .
O1K K3 O4K 176.02(11) . .
O5K K3 O4K 60.36(10) . .
O6K K3 O4K 120.48(11) . .
O3K K3 O4K 59.72(10) . .
O2K K3 O4K 119.05(11) . .
F40 K3 O4K 90.99(13) . .
O1K K3 F66 94.85(12) . 2_565
O5K K3 F66 110.60(12) . 2_565
O6K K3 F66 101.89(12) . 2_565
O3K K3 F66 76.24(12) . 2_565
O2K K3 F66 69.69(12) . 2_565
F40 K3 F66 135.53(14) . 2_565
O4K K3 F66 88.49(12) . 2_565
O1K K3 F38 88.46(16) . .
O5K K3 F38 65.12(12) . .
O6K K3 F38 77.17(11) . .
O3K K3 F38 104.69(12) . .
O2K K3 F38 114.57(13) . .
F40 K3 F38 47.59(12) . .
O4K K3 F38 88.31(16) . .
F66 K3 F38 175.59(15) 2_565 .
O1K K3 C19B 74.5(3) . .
O5K K3 C19B 91.8(3) . .
O6K K3 C19B 90.3(3) . .
O3K K3 C19B 91.5(3) . .
O2K K3 C19B 87.9(3) . .
F40 K3 C19B 26.3(3) . .
O4K K3 C19B 101.6(3) . .
F66 K3 C19B 157.5(3) 2_565 .
F38 K3 C19B 26.7(3) . .
F23 K4 O7K 102.92(11) . .
F23 K4 O8K 103.00(10) . .
O7K K4 O8K 60.95(11) . .
F23 K4 O9K 75.60(10) . .
O7K K4 O9K 118.66(10) . .
O8K K4 O9K 60.05(10) . .
F23 K4 O11K 71.51(10) . .
O7K K4 O11K 118.94(12) . .
O8K K4 O11K 174.46(10) . .
O9K K4 O11K 118.10(11) . .
F23 K4 O12K 94.85(10) . .
O7K K4 O12K 60.26(11) . .
O8K K4 O12K 120.92(11) . .
O9K K4 O12K 170.08(11) . .
O11K K4 O12K 59.86(11) . .
F23 K4 F16 137.44(13) . 2_474
O7K K4 F16 119.31(12) . 2_474
O8K K4 F16 101.85(12) . 2_474
O9K K4 F16 87.84(11) . 2_474
O11K K4 F16 83.07(12) . 2_474
O12K K4 F16 101.24(12) . 2_474
F23 K4 O10K 73.11(11) . .
O7K K4 O10K 176.00(10) . .
O8K K4 O10K 118.97(11) . .
O9K K4 O10K 60.21(10) . .
O11K K4 O10K 60.69(11) . .
O12K K4 O10K 120.08(11) . .
F16 K4 O10K 64.69(11) 2_474 .
F23 K4 F10 171.50(11) . 2_474
O7K K4 F10 70.53(11) . 2_474
O8K K4 F10 69.25(10) . 2_474
O9K K4 F10 102.46(13) . 2_474
O11K K4 F10 116.18(11) . 2_474
O12K K4 F10 86.59(13) . 2_474
F16 K4 F10 49.94(11) 2_474 2_474
O10K K4 F10 113.36(11) . 2_474
F23 K4 C8B 158.6(3) . 2_474
O7K K4 C8B 96.6(3) . 2_474
O8K K4 C8B 78.9(2) . 2_474
O9K K4 C8B 87.4(3) . 2_474
O11K K4 C8B 106.5(2) . 2_474
O12K K4 C8B 102.5(3) . 2_474
F16 K4 C8B 26.3(3) 2_474 2_474
O10K K4 C8B 87.2(3) . 2_474
F10 K4 C8B 26.3(3) 2_474 2_474
C1 O1 Co1 167.0(4) . .
C5 O2 Co1 137.4(3) . .
C5 O2 K1 126.1(3) . .
Co1 O2 K1 83.29(10) . .
C9 O3 Co1 135.2(3) . .
C9 O3 K1 125.9(3) . .
Co1 O3 K1 84.13(10) . .
C13 O4 Co1 134.9(3) . .
C13 O4 K1 123.7(3) . .
Co1 O4 K1 85.04(10) . .
C17 O5 Co2 144.2(4) . .
C21 O6 Co2 141.2(3) . .
C21 O6 K2 121.8(3) . .
Co2 O6 K2 84.54(12) . .
C25 O7 Co2 140.6(3) . .
C25 O7 K2 124.8(3) . .
Co2 O7 K2 83.70(10) . .
C29 O8 Co2 139.5(3) . .
C29 O8 K2 118.7(3) . .
Co2 O8 K2 85.53(13) . .
C1K O1K C12K 111.1(4) . .
C1K O1K K3 118.3(3) . .
C12K O1K K3 115.8(3) . .
C3K O2K C2K 110.9(4) . .
C3K O2K K3 115.6(3) . .
C2K O2K K3 112.2(3) . .
C5K O3K C4K 112.9(4) . .
C5K O3K K3 116.3(3) . .
C4K O3K K3 114.6(3) . .
C7K O4K C6K 112.1(4) . .
C7K O4K K3 114.1(3) . .
C6K O4K K3 114.7(3) . .
C9K O5K C8K 112.9(4) . .
C9K O5K K3 114.5(3) . .
C8K O5K K3 116.5(3) . .
C11K O6K C10K 111.9(4) . .
C11K O6K K3 115.1(3) . .
C10K O6K K3 114.2(3) . .
C24K O7K C13K 112.7(4) . .
C24K O7K K4 115.4(3) . .
C13K O7K K4 112.3(3) . .
C14K O8K C15K 111.8(4) . .
C14K O8K K4 116.2(3) . .
C15K O8K K4 116.3(3) . .
C17K O9K C16K 111.5(4) . .
C17K O9K K4 116.7(3) . .
C16K O9K K4 116.3(3) . .
C19K O10K C18K 111.5(4) . .
C19K O10K K4 114.1(3) . .
C18K O10K K4 113.9(3) . .
C20K O11K C21K 113.0(4) . .
C20K O11K K4 113.8(3) . .
C21K O11K K4 116.1(3) . .
C22K O12K C23K 112.4(4) . .
C22K O12K K4 114.4(3) . .
C23K O12K K4 114.2(3) . .

loop_
_geom_bond_atom_site_label_1
_geom_bond_atom_site_label_2
_geom_bond_distance
_geom_bond_site_symmetry_2
C1 O1 1.317(6) .
C1 C2 1.550(7) .
C1 C4 1.556(6) .
C1 C3 1.563(7) .
C2 F1 1.326(6) .
C2 F3 1.334(6) .
C2 F2 1.345(6) .
C3 F5 1.317(7) .
C3 F4 1.329(6) .
C3 F6 1.332(7) .
C4 F7 1.335(6) .
C4 F8 1.335(6) .
C4 F9 1.344(6) .
C4 K2 3.436(5) 2_475
C5 O2 1.353(5) .
C5 C6B 1.440(17) .
C5 C8 1.527(10) .
C5 C7B 1.558(16) .
C5 C6 1.570(10) .
C5 C7 1.592(9) .
C5 C8B 1.630(15) .
C6 C6B 0.988(18) .
C6 F11 1.317(10) .
C6 F12 1.384(9) .
C6 F10 1.443(11) .
C6 C8B 1.913(18) .
C7 C7B 1.271(19) .
C7 F15 1.323(10) .
C7 F13 1.381(11) .
C7 F14 1.412(9) .
C7 C6B 1.78(2) .
C8 C8B 1.148(17) .
C8 F16 1.366(8) .
C8 F17 1.414(10) .
C8 F18 1.423(9) .
C8 C7B 1.645(16) .
C9 O3 1.345(5) .
C9 C11 1.545(7) .
C9 C12 1.555(7) .
C9 C10 1.555(7) .
C10 F19 1.334(6) .
C10 F20 1.341(6) .
C10 F21 1.349(5) .
C11 F22 1.320(6) .
C11 F24 1.339(6) .
C11 F23 1.346(6) .
C12 F26 1.318(6) .
C12 F27 1.340(6) .
C12 F25 1.344(6) .
C13 O4 1.343(5) .
C13 C14 1.545(7) .
C13 C16 1.555(6) .
C13 C15 1.576(7) .
C14 F28 1.322(6) .
C14 F29 1.335(6) .
C14 F30 1.339(6) .
C15 F32 1.321(6) .
C15 F31 1.322(5) .
C15 F33 1.322(6) .
C16 F36 1.326(6) .
C16 F35 1.332(6) .
C16 F34 1.335(5) .
C17 O5 1.340(5) .
C17 C18 1.537(11) .
C17 C20B 1.544(13) .
C17 C19 1.568(10) .
C17 C19B 1.585(14) .
C17 C20 1.599(11) .
C17 C18B 1.61(2) .
C18 C18B 0.99(2) .
C18 F37 1.297(11) .
C18 F39 1.314(10) .
C18 F38 1.584(15) .
C18 C19B 2.01(2) .
C19 C19B 1.083(18) .
C19 F40 1.301(10) .
C19 F42 1.407(11) .
C19 F41 1.417(10) .
C19 C20B 1.753(16) .
C20 C20B 1.042(17) .
C20 F45 1.221(11) .
C20 F44 1.451(11) .
C20 F43 1.457(13) .
C20 C18B 1.92(2) .
C21 O6 1.354(6) .
C21 C22 1.524(8) .
C21 C24 1.537(8) .
C21 C23 1.540(8) .
C22 F48 1.277(7) .
C22 F46 1.321(7) .
C22 F47 1.333(7) .
C22 K2 3.453(6) .
C23 F51 1.305(7) .
C23 F49 1.322(7) .
C23 F50 1.333(7) .
C24 F52B 1.045(18) .
C24 F54 1.271(9) .
C24 F53 1.360(8) .
C24 F52 1.399(9) .
C24 F53B 1.495(16) .
C24 F54B 1.590(19) .
C25 O7 1.340(5) .
C25 C26 1.557(6) .
C25 C27 1.560(7) .
C25 C28 1.562(7) .
C26 F55 1.334(6) .
C26 F57 1.337(6) .
C26 F56 1.339(6) .
C26 K2 3.522(5) .
C27 F59 1.327(5) .
C27 F58 1.328(5) .
C27 F60 1.337(5) .
C28 F62 1.317(5) .
C28 F61 1.340(6) .
C28 F63 1.349(6) .
C29 O8 1.324(6) .
C29 C30 1.528(8) .
C29 C32 1.534(7) .
C29 C31 1.580(7) .
C29 K2 3.511(5) .
C30 F66 1.334(7) .
C30 F65 1.340(8) .
C30 F64 1.347(8) .
C31 F69 1.314(7) .
C31 F67 1.329(7) .
C31 F68 1.342(6) .
C32 F72 1.328(6) .
C32 F71 1.335(6) .
C32 F70 1.343(6) .
C6B F11 1.365(16) .
C6B F12 1.466(16) .
C6B F13 1.63(2) .
C7B F15 1.368(14) .
C7B F17 1.419(17) .
C7B F14 1.586(15) .
C8B F18 1.205(14) .
C8B F10 1.539(17) .
C8B F16 1.557(14) .
C8B K4 3.451(13) 2_575
C18B F37 1.354(17) .
C18B F39 1.421(17) .
C18B F43 1.51(2) .
C19B F41 1.175(17) .
C19B F40 1.533(14) .
C19B F38 1.559(19) .
C19B K3 3.411(12) .
C20B F44 1.326(13) .
C20B F45 1.429(14) .
C20B F42 1.560(16) .
C1K O1K 1.426(6) .
C1K C2K 1.495(7) .
C2K O2K 1.435(6) .
C3K O2K 1.427(6) .
C3K C4K 1.504(7) .
C4K O3K 1.426(6) .
C5K O3K 1.416(6) .
C5K C6K 1.500(8) .
C6K O4K 1.435(6) .
C7K O4K 1.423(6) .
C7K C8K 1.491(8) .
C8K O5K 1.424(6) .
C9K O5K 1.421(6) .
C9K C10K 1.489(8) .
C10K O6K 1.425(6) .
C11K O6K 1.420(6) .
C11K C12K 1.499(7) .
C12K O1K 1.432(5) .
C13K O7K 1.434(6) .
C13K C14K 1.503(8) .
C14K O8K 1.417(6) .
C15K O8K 1.434(6) .
C15K C16K 1.488(8) .
C16K O9K 1.439(6) .
C17K O9K 1.421(6) .
C17K C18K 1.493(7) .
C18K O10K 1.420(6) .
C19K O10K 1.418(6) .
C19K C20K 1.496(8) .
C20K O11K 1.419(7) .
C21K O11K 1.424(7) .
C21K C22K 1.489(9) .
C22K O12K 1.420(6) .
C23K O12K 1.424(7) .
C23K C24K 1.504(8) .
C24K O7K 1.422(6) .
Co1 O1 1.875(4) .
Co1 O4 1.974(3) .
Co1 O2 1.975(3) .
Co1 O3 1.984(3) .
Co1 K1 3.2193(12) .
Co2 O5 1.906(3) .
Co2 O7 1.966(3) .
Co2 O6 1.973(4) .
Co2 O8 1.997(3) .
Co2 K2 3.2132(12) .
F2 K2 3.118(3) 2_475
F8 K2 2.845(3) 2_475
F9 K2 2.868(3) 2_475
F10 K4 3.274(4) 2_575
F11 K1 2.830(3) .
F16 K4 2.816(5) 2_575
F20 K1 2.855(3) .
F23 K4 2.756(3) .
F28 K1 2.845(3) .
F37 K1 2.761(3) .
F38 K3 3.331(6) .
F40 K3 2.807(5) .
F46 K2 2.761(5) .
F52 F52B 0.83(2) .
F53 F53B 1.252(12) .
F53 F52B 1.28(2) .
F54 F54B 0.751(17) .
F54 F53B 1.611(16) .
F55 K2 2.836(3) .
F58 K1 2.830(3) .
F64 K2 3.193(4) .
F66 K3 2.814(4) 2_464
F67 K2 2.763(4) .
F71 K1 2.770(3) .
K1 O4 2.719(3) .
K1 O3 2.746(3) .
K1 O2 2.784(3) .
K2 O8 2.677(4) .
K2 O6 2.731(3) .
K2 O7 2.767(3) .
K2 F8 2.845(3) 2_574
K2 F9 2.868(3) 2_574
K2 F2 3.118(3) 2_574
K2 C4 3.436(5) 2_574
K3 O1K 2.750(4) .
K3 O5K 2.759(4) .
K3 O6K 2.770(3) .
K3 O3K 2.799(3) .
K3 O2K 2.806(4) .
K3 O4K 2.811(4) .
K3 F66 2.814(4) 2_565
K4 O7K 2.761(4) .
K4 O8K 2.772(3) .
K4 O9K 2.777(4) .
K4 O11K 2.787(3) .
K4 O12K 2.814(4) .
K4 F16 2.816(5) 2_474
K4 O10K 2.823(4) .
K4 F10 3.274(4) 2_474
K4 C8B 3.451(13) 2_474
